data_4080029
loop_
_publ_author_name
'Kaneko, Takeshi'
'Suwa, Hitoshi'
'Takao, Toshiro'
'Suzuki, Hiroharu'

_publ_section_title
;
 Intramolecular Borylene Transfer Leading to the Formation of a
 \m3-BC2Ring on a Triruthenium Cluster
;
_journal_issue 3
_journal_name_full Organometallics
_journal_page_first 737
_journal_paper_doi 10.1021/om3012079
_journal_volume 32
_journal_year 2013
_chemical_formula_sum 'C38 H55 B Ru3'
_chemical_formula_weight 825.84
_chemical_name_systematic
; 
 ? 
;
_space_group_IT_number 14
_symmetry_cell_setting monoclinic
_symmetry_space_group_name_Hall '-P 2yn'
_symmetry_space_group_name_H-M 'P 1 21/n 1'
_atom_sites_solution_hydrogens geom
_atom_sites_solution_primary direct
_atom_sites_solution_secondary difmap
_audit_creation_method SHELXL-97
_cell_angle_alpha 90.00
_cell_angle_beta 101.8940(11)
_cell_angle_gamma 90.00
_cell_formula_units_Z 4
_cell_length_a 11.4185(4)
_cell_length_b 20.6949(8)
_cell_length_c 15.3392(6)
_cell_measurement_reflns_used 33702
_cell_measurement_temperature 123(2)
_cell_measurement_theta_max 27.48
_cell_measurement_theta_min 3.10
_cell_volume 3546.9(2)
_computing_cell_refinement PROCESS-AUTO
_computing_data_collection 'PROCESS-AUTO (Rigaku, 1998)'
_computing_data_reduction 'SHELXS-97 (Sheldrick, 1990)'
_computing_molecular_graphics 'ORTEX (P.McArdle, 1995)'
_computing_publication_material SHELXL-97
_computing_structure_refinement 'SHELXL-97 (Sheldrick, 1997)'
_computing_structure_solution SHELXS-97
_diffrn_ambient_temperature 123(2)
_diffrn_detector_area_resol_mean 10
_diffrn_measured_fraction_theta_full 0.996
_diffrn_measured_fraction_theta_max 0.996
_diffrn_measurement_device_type 'Rigaku R-AXIS RAPID Imaging Plate'
_diffrn_measurement_method \w
_diffrn_radiation_monochromator graphite
_diffrn_radiation_source 'Rigaku Rotating Anode ultraX18'
_diffrn_radiation_type MoK\a
_diffrn_radiation_wavelength 0.71069
_diffrn_reflns_av_R_equivalents 0.0631
_diffrn_reflns_av_sigmaI/netI 0.0596
_diffrn_reflns_limit_h_max 14
_diffrn_reflns_limit_h_min -14
_diffrn_reflns_limit_k_max 26
_diffrn_reflns_limit_k_min -26
_diffrn_reflns_limit_l_max 17
_diffrn_reflns_limit_l_min -19
_diffrn_reflns_number 33702
_diffrn_reflns_theta_full 27.48
_diffrn_reflns_theta_max 27.48
_diffrn_reflns_theta_min 3.10
_exptl_absorpt_coefficient_mu 1.285
_exptl_absorpt_correction_T_max 1.0000
_exptl_absorpt_correction_T_min 0.5119
_exptl_absorpt_correction_type empirical
_exptl_crystal_colour brown
_exptl_crystal_density_diffrn 1.547
_exptl_crystal_density_meas ?
_exptl_crystal_density_method 'not measured'
_exptl_crystal_description block
_exptl_crystal_F_000 1680
_exptl_crystal_size_max 0.237
_exptl_crystal_size_mid 0.199
_exptl_crystal_size_min 0.198
_refine_diff_density_max 0.837
_refine_diff_density_min -1.189
_refine_diff_density_rms 0.115
_refine_ls_extinction_method none
_refine_ls_goodness_of_fit_ref 0.544
_refine_ls_hydrogen_treatment mixed
_refine_ls_matrix_type full
_refine_ls_number_parameters 462
_refine_ls_number_reflns 8092
_refine_ls_number_restraints 0
_refine_ls_restrained_S_all 0.544
_refine_ls_R_factor_all 0.0448
_refine_ls_R_factor_gt 0.0372
_refine_ls_shift/su_max 0.001
_refine_ls_shift/su_mean 0.000
_refine_ls_structure_factor_coef Fsqd
_refine_ls_weighting_details 'calc w=1/[\s^2^(Fo^2^)+(0.0896P)^2^+58.6873P] where P=(Fo^2^+2Fc^2^)/3'
_refine_ls_weighting_scheme calc
_refine_ls_wR_factor_gt 0.0996
_refine_ls_wR_factor_ref 0.1092
_reflns_number_gt 6978
_reflns_number_total 8322
_reflns_threshold_expression >2sigma(I)
_cod_data_source_file om3012079_si_002.cif
_cod_data_source_block 6
_cod_depositor_comments
;
The following automatic conversions were performed:

'_symmetry_cell_setting' value 'Monoclinic' changed to 'monoclinic'
according to /home/saulius/struct/CIF-dictionaries/cif_core.dic
dictionary named 'cif_core.dic' version 2.4.2 from
2011-04-26.

'_exptl_absorpt_correction_type' value 'Empirical'
changed to 'empirical' according to
/home/saulius/struct/CIF-dictionaries/cif_core.dic dictionary named
'cif_core.dic' version 2.4.2 from 2011-04-26.

Automatic conversion script
Id: cif_fix_values 1891 2012-01-12 08:04:46Z andrius 

The following automatic conversions were performed:

'_exptl_crystal_density_meas' value 'not measured' was changed to '?'
- the value is perceived as not measured.

Automatic conversion script
Id: cif_fix_values 3008 2015-01-20 13:52:24Z robertas 
;
_cod_original_sg_symbol_H-M P21/n
_cod_database_code 4080029

loop_
_symmetry_equiv_pos_as_xyz
'x, y, z'
'x+1/2, -y+1/2, z+1/2'
'-x, -y, -z'
'-x-1/2, y-1/2, -z-1/2'

loop_
_atom_site_label
_atom_site_type_symbol
_atom_site_fract_x
_atom_site_fract_y
_atom_site_fract_z
_atom_site_U_iso_or_equiv
_atom_site_adp_type
_atom_site_occupancy
_atom_site_symmetry_multiplicity
_atom_site_calc_flag
_atom_site_refinement_flags
_atom_site_disorder_assembly
_atom_site_disorder_group
Ru3 Ru 0.12416(3) 0.205610(14) 0.16023(2) 0.02198(9) Uani 1 1 d . . .
Ru2 Ru 0.10209(3) 0.088108(14) 0.250297(19) 0.01922(8) Uani 1 1 d . A .
Ru1 Ru -0.01832(3) 0.198143(14) 0.29036(2) 0.02077(9) Uani 1 1 d . A .
C1 C -0.0710(3) 0.12315(17) 0.1973(2) 0.0201(7) Uani 1 1 d . . .
C3 C -0.1841(3) 0.08486(18) 0.1802(3) 0.0224(7) Uani 1 1 d . A .
C4 C -0.2241(4) 0.0568(2) 0.2511(3) 0.0266(8) Uani 1 1 d . . .
C5 C -0.3264(4) 0.0190(2) 0.2363(3) 0.0333(9) Uani 1 1 d . A .
C6 C -0.3902(4) 0.0081(2) 0.1511(3) 0.0384(11) Uani 1 1 d . . .
C7 C -0.3512(4) 0.0358(3) 0.0798(3) 0.0414(11) Uani 1 1 d . A .
C8 C -0.2499(4) 0.0742(2) 0.0946(3) 0.0337(9) Uani 1 1 d . . .
C9 C -0.1136(4) 0.2864(2) 0.3119(3) 0.0308(9) Uani 1 1 d . . .
C10 C -0.1814(4) 0.2316(2) 0.3268(3) 0.0285(8) Uani 1 1 d . A .
C11 C -0.1152(4) 0.1958(2) 0.4009(3) 0.0306(9) Uani 1 1 d . . .
C12 C -0.0045(4) 0.2294(2) 0.4307(3) 0.0354(10) Uani 1 1 d . A .
C13 C -0.0039(4) 0.2849(2) 0.3775(3) 0.0365(10) Uani 1 1 d . A .
C14 C -0.1572(5) 0.3391(2) 0.2467(4) 0.0446(12) Uani 1 1 d . A .
H14A H -0.0886 0.3628 0.2335 0.058(18) Uiso 1 1 calc R . .
H14B H -0.2080 0.3688 0.2721 0.042(15) Uiso 1 1 calc R . .
H14C H -0.2035 0.3203 0.1916 0.08(2) Uiso 1 1 calc R . .
C15 C -0.3072(4) 0.2177(2) 0.2776(3) 0.0354(10) Uani 1 1 d . . .
H15A H -0.3268 0.1725 0.2867 0.052(17) Uiso 1 1 calc R A .
H15B H -0.3135 0.2258 0.2139 0.057(18) Uiso 1 1 calc R . .
H15C H -0.3631 0.2459 0.3003 0.060(18) Uiso 1 1 calc R . .
C16 C -0.1603(5) 0.1415(2) 0.4503(3) 0.0419(11) Uani 1 1 d . A .
H16A H -0.2381 0.1268 0.4166 0.059(19) Uiso 1 1 calc R . .
H16B H -0.1688 0.1568 0.5091 0.048(16) Uiso 1 1 calc R . .
H16C H -0.1032 0.1056 0.4573 0.051(17) Uiso 1 1 calc R . .
C17 C 0.0908(6) 0.2092(3) 0.5098(4) 0.0570(17) Uani 1 1 d . . .
H17A H 0.1021 0.1623 0.5085 0.058(18) Uiso 1 1 calc R A .
H17B H 0.0658 0.2213 0.5650 0.08(2) Uiso 1 1 calc R . .
H17C H 0.1662 0.2310 0.5071 0.09(3) Uiso 1 1 calc R . .
C18 C 0.0923(5) 0.3354(3) 0.3901(5) 0.0565(16) Uani 1 1 d . . .
H18A H 0.0920 0.3569 0.3331 0.06(2) Uiso 1 1 calc R A .
H18B H 0.1703 0.3150 0.4117 0.07(2) Uiso 1 1 calc R . .
H18C H 0.0774 0.3674 0.4337 0.053(17) Uiso 1 1 calc R . .
C19 C 0.2697(4) 0.0320(2) 0.2981(3) 0.0287(8) Uani 1 1 d . . .
C20 C 0.2078(4) 0.00935(19) 0.2125(3) 0.0272(8) Uani 1 1 d . A .
C21 C 0.0932(4) -0.01432(18) 0.2235(3) 0.0269(8) Uani 1 1 d . . .
C22 C 0.0857(4) -0.00639(19) 0.3146(3) 0.0269(8) Uani 1 1 d . A .
C23 C 0.1953(4) 0.02262(19) 0.3601(3) 0.0273(8) Uani 1 1 d . A .
C24 C 0.3966(4) 0.0560(3) 0.3212(4) 0.0421(11) Uani 1 1 d . A .
H24A H 0.4228 0.0683 0.2666 0.06(2) Uiso 1 1 calc R . .
H24B H 0.4486 0.0217 0.3517 0.07(2) Uiso 1 1 calc R . .
H24C H 0.4010 0.0937 0.3605 0.039(14) Uiso 1 1 calc R . .
C25 C 0.2556(5) 0.0039(2) 0.1299(3) 0.0424(11) Uani 1 1 d . . .
H25A H 0.1915 0.0129 0.0781 0.07(2) Uiso 1 1 calc R A .
H25B H 0.2863 -0.0399 0.1251 0.048(16) Uiso 1 1 calc R . .
H25C H 0.3205 0.0352 0.1318 0.050(16) Uiso 1 1 calc R . .
C26 C 0.0028(5) -0.0471(2) 0.1524(3) 0.0379(10) Uani 1 1 d . A .
H26A H 0.0036 -0.0272 0.0946 0.060(18) Uiso 1 1 calc R . .
H26B H -0.0771 -0.0425 0.1659 0.053(17) Uiso 1 1 calc R . .
H26C H 0.0226 -0.0931 0.1504 0.052(17) Uiso 1 1 calc R . .
C27 C -0.0081(4) -0.0349(2) 0.3584(3) 0.0383(10) Uani 1 1 d . . .
H27A H -0.0206 -0.0065 0.4068 0.053(17) Uiso 1 1 calc R A .
H27B H 0.0181 -0.0775 0.3826 0.054(17) Uiso 1 1 calc R . .
H27C H -0.0832 -0.0392 0.3145 0.045(15) Uiso 1 1 calc R . .
C28 C 0.2285(5) 0.0362(2) 0.4580(3) 0.0387(10) Uani 1 1 d . . .
H28A H 0.1562 0.0465 0.4803 0.048(16) Uiso 1 1 calc R A .
H28B H 0.2839 0.0729 0.4687 0.057(18) Uiso 1 1 calc R . .
H28C H 0.2672 -0.0020 0.4892 0.044(15) Uiso 1 1 calc R . .
C29 C 0.2968(4) 0.2209(2) 0.1145(3) 0.0350(10) Uani 1 1 d . A .
C30 C 0.2042(4) 0.2093(2) 0.0400(3) 0.0327(9) Uani 1 1 d . A .
C31 C 0.1158(4) 0.2588(2) 0.0371(3) 0.0328(9) Uani 1 1 d . A .
C32 C 0.1563(5) 0.3017(2) 0.1100(3) 0.0376(10) Uani 1 1 d . A .
C33 C 0.2688(5) 0.2772(2) 0.1581(3) 0.0384(11) Uani 1 1 d . A .
C34 C 0.4109(5) 0.1822(3) 0.1382(5) 0.0589(17) Uani 1 1 d . . .
H34A H 0.4379 0.1810 0.2031 0.06(2) Uiso 1 1 calc R A .
H34B H 0.4727 0.2024 0.1115 0.13(4) Uiso 1 1 calc R . .
H34C H 0.3962 0.1380 0.1155 0.060(19) Uiso 1 1 calc R . .
C35 C 0.2045(6) 0.1571(3) -0.0270(4) 0.0499(14) Uani 1 1 d . . .
H35A H 0.1232 0.1511 -0.0621 0.10(3) Uiso 1 1 calc R A .
H35B H 0.2323 0.1167 0.0037 0.11(3) Uiso 1 1 calc R . .
H35C H 0.2581 0.1692 -0.0667 0.07(2) Uiso 1 1 calc R . .
C36 C 0.0052(5) 0.2672(4) -0.0338(4) 0.0588(17) Uani 1 1 d . . .
H36A H -0.0241 0.2248 -0.0570 0.13(4) Uiso 1 1 calc R A .
H36B H 0.0237 0.2936 -0.0822 0.062(19) Uiso 1 1 calc R . .
H36C H -0.0566 0.2888 -0.0084 0.053(18) Uiso 1 1 calc R . .
C37 C 0.1024(7) 0.3656(3) 0.1246(5) 0.0662(19) Uani 1 1 d . . .
H37A H 0.1236 0.3769 0.1879 0.10(3) Uiso 1 1 calc R A .
H37B H 0.0151 0.3630 0.1058 0.049(17) Uiso 1 1 calc R . .
H37C H 0.1331 0.3988 0.0896 0.049(16) Uiso 1 1 calc R . .
C38 C 0.3504(6) 0.3095(3) 0.2357(4) 0.0623(19) Uani 1 1 d . . .
H38A H 0.3029 0.3367 0.2676 0.058(19) Uiso 1 1 calc R A .
H38B H 0.4089 0.3363 0.2137 0.08(2) Uiso 1 1 calc R . .
H38C H 0.3923 0.2764 0.2762 0.09(3) Uiso 1 1 calc R . .
B1 B -0.0607(4) 0.1902(2) 0.1492(3) 0.0274(9) Uiso 0.60(5) 1 d P A 1
C2 C 0.0111(4) 0.1255(2) 0.1264(3) 0.0262(9) Uiso 0.60(5) 1 d P A 1
B1A B 0.0111(4) 0.1255(2) 0.1264(3) 0.0262(9) Uiso 0.40(5) 1 d P A 2
C2A C -0.0607(4) 0.1902(2) 0.1492(3) 0.0274(9) Uiso 0.40(5) 1 d P A 2
H1 H 0.084(4) 0.141(2) 0.331(3) 0.032(13) Uiso 1 1 d . . .
H2 H 0.199(5) 0.146(3) 0.231(4) 0.051(16) Uiso 1 1 d . . .
H3 H 0.101(5) 0.231(3) 0.256(4) 0.056(18) Uiso 1 1 d . . .
H4 H -0.185(5) 0.066(3) 0.311(4) 0.038(14) Uiso 1 1 d . . .
H5 H -0.344(5) 0.002(3) 0.283(4) 0.053(17) Uiso 1 1 d . . .
H6 H -0.453(5) -0.016(3) 0.145(4) 0.050(16) Uiso 1 1 d . . .
H7 H -0.397(5) 0.029(3) 0.020(4) 0.052(17) Uiso 1 1 d . . .
H8 H -0.227(4) 0.090(2) 0.048(3) 0.028(12) Uiso 1 1 d . . .

loop_
_atom_site_aniso_label
_atom_site_aniso_U_11
_atom_site_aniso_U_22
_atom_site_aniso_U_33
_atom_site_aniso_U_23
_atom_site_aniso_U_13
_atom_site_aniso_U_12
Ru3 0.02652(16) 0.02006(15) 0.01911(15) 0.00055(10) 0.00411(12) -0.00545(11)
Ru2 0.02168(15) 0.01908(15) 0.01723(15) 0.00002(10) 0.00472(11) 0.00029(10)
Ru1 0.02440(16) 0.01938(15) 0.01802(15) -0.00312(10) 0.00316(11) 0.00109(11)
C1 0.0270(18) 0.0179(16) 0.0166(16) -0.0012(13) 0.0071(14) -0.0024(13)
C3 0.0210(17) 0.0203(17) 0.0262(19) -0.0026(14) 0.0054(14) 0.0019(13)
C4 0.0270(19) 0.034(2) 0.0213(19) -0.0006(16) 0.0103(15) -0.0019(16)
C5 0.034(2) 0.034(2) 0.034(2) 0.0023(18) 0.0125(18) -0.0023(18)
C6 0.027(2) 0.039(3) 0.046(3) 0.004(2) 0.0019(19) -0.0103(19)
C7 0.039(3) 0.050(3) 0.031(2) 0.005(2) -0.0036(19) -0.016(2)
C8 0.033(2) 0.040(2) 0.025(2) 0.0053(18) 0.0012(17) -0.0097(18)
C9 0.040(2) 0.0228(19) 0.031(2) -0.0067(16) 0.0094(18) 0.0043(17)
C10 0.032(2) 0.0273(19) 0.026(2) -0.0059(16) 0.0067(16) 0.0096(16)
C11 0.038(2) 0.034(2) 0.0212(19) -0.0022(16) 0.0098(17) 0.0107(17)
C12 0.040(2) 0.040(2) 0.024(2) -0.0162(18) 0.0003(18) 0.0136(19)
C13 0.039(2) 0.031(2) 0.038(2) -0.0196(19) 0.0048(19) 0.0018(18)
C14 0.059(3) 0.025(2) 0.053(3) 0.003(2) 0.020(3) 0.012(2)
C15 0.031(2) 0.038(2) 0.038(2) -0.0054(19) 0.0075(18) 0.0080(18)
C16 0.065(3) 0.041(3) 0.026(2) 0.0032(19) 0.023(2) 0.013(2)
C17 0.057(4) 0.078(4) 0.030(3) -0.023(3) -0.006(2) 0.024(3)
C18 0.056(3) 0.045(3) 0.069(4) -0.035(3) 0.014(3) -0.011(3)
C19 0.031(2) 0.028(2) 0.028(2) 0.0029(16) 0.0062(16) 0.0042(16)
C20 0.035(2) 0.0259(19) 0.0237(19) 0.0028(15) 0.0120(16) 0.0081(16)
C21 0.036(2) 0.0179(17) 0.0251(19) -0.0001(14) 0.0025(16) 0.0041(15)
C22 0.030(2) 0.0214(18) 0.029(2) 0.0066(15) 0.0042(16) 0.0033(15)
C23 0.032(2) 0.0249(19) 0.0246(19) 0.0039(15) 0.0050(16) 0.0043(15)
C24 0.027(2) 0.049(3) 0.049(3) 0.009(2) 0.004(2) 0.003(2)
C25 0.054(3) 0.036(2) 0.041(3) 0.005(2) 0.020(2) 0.017(2)
C26 0.054(3) 0.023(2) 0.032(2) -0.0024(17) -0.001(2) 0.0016(19)
C27 0.039(2) 0.037(2) 0.040(3) 0.015(2) 0.011(2) -0.0005(19)
C28 0.045(3) 0.042(3) 0.026(2) 0.0005(18) 0.0008(19) 0.007(2)
C29 0.030(2) 0.038(2) 0.038(2) 0.0081(19) 0.0100(18) -0.0121(18)
C30 0.041(2) 0.032(2) 0.027(2) 0.0012(16) 0.0109(18) -0.0162(18)
C31 0.038(2) 0.036(2) 0.024(2) 0.0087(17) 0.0057(17) -0.0099(18)
C32 0.057(3) 0.024(2) 0.036(2) 0.0041(17) 0.019(2) -0.0069(19)
C33 0.051(3) 0.041(2) 0.024(2) 0.0005(18) 0.0085(19) -0.025(2)
C34 0.032(3) 0.068(4) 0.079(5) 0.028(3) 0.016(3) 0.000(3)
C35 0.080(4) 0.043(3) 0.036(3) -0.009(2) 0.032(3) -0.022(3)
C36 0.052(3) 0.089(5) 0.032(3) 0.027(3) 0.001(2) -0.005(3)
C37 0.101(6) 0.028(3) 0.082(5) 0.013(3) 0.049(4) 0.002(3)
C38 0.078(4) 0.073(4) 0.035(3) -0.012(3) 0.011(3) -0.053(4)

loop_
_atom_type_symbol
_atom_type_description
_atom_type_scat_dispersion_real
_atom_type_scat_dispersion_imag
_atom_type_scat_source
C C 0.0033 0.0016 'International Tables Vol C Tables 4.2.6.8 and 6.1.1.4'
H H 0.0000 0.0000 'International Tables Vol C Tables 4.2.6.8 and 6.1.1.4'
B B 0.0013 0.0007 'International Tables Vol C Tables 4.2.6.8 and 6.1.1.4'
Ru Ru -1.2594 0.8363 'International Tables Vol C Tables 4.2.6.8 and 6.1.1.4'

loop_
_geom_angle_atom_site_label_1
_geom_angle_atom_site_label_2
_geom_angle_atom_site_label_3
_geom_angle
C2 Ru3 B1 46.00(17)
C2 Ru3 C31 105.70(17)
B1 Ru3 C31 98.22(17)
C2 Ru3 C32 140.27(18)
B1 Ru3 C32 110.32(19)
C31 Ru3 C32 38.24(17)
C2 Ru3 C30 99.16(16)
B1 Ru3 C30 120.99(17)
C31 Ru3 C30 38.03(18)
C32 Ru3 C30 63.24(17)
C2 Ru3 C33 160.58(18)
B1 Ru3 C33 146.57(19)
C31 Ru3 C33 63.20(16)
C32 Ru3 C33 37.9(2)
C30 Ru3 C33 62.04(16)
C2 Ru3 C29 124.63(17)
B1 Ru3 C29 157.68(18)
C31 Ru3 C29 62.70(17)
C32 Ru3 C29 62.69(19)
C30 Ru3 C29 36.74(17)
C33 Ru3 C29 36.85(19)
C2 Ru3 Ru1 73.58(12)
B1 Ru3 Ru1 48.39(13)
C31 Ru3 Ru1 135.50(13)
C32 Ru3 Ru1 117.40(13)
C30 Ru3 Ru1 169.36(12)
C33 Ru3 Ru1 125.72(13)
C29 Ru3 Ru1 153.86(12)
C2 Ru3 Ru2 48.01(12)
B1 Ru3 Ru2 73.78(12)
C31 Ru3 Ru2 150.10(12)
C32 Ru3 Ru2 171.34(14)
C30 Ru3 Ru2 121.83(12)
C33 Ru3 Ru2 136.04(13)
C29 Ru3 Ru2 116.41(12)
Ru1 Ru3 Ru2 59.131(10)
C1 Ru2 C2 43.87(15)
C1 Ru2 C21 105.15(15)
C2 Ru2 C21 101.15(16)
C1 Ru2 C20 133.11(15)
C2 Ru2 C20 103.40(16)
C21 Ru2 C20 38.77(16)
C1 Ru2 C22 108.50(14)
C2 Ru2 C22 130.71(16)
C21 Ru2 C22 38.07(15)
C20 Ru2 C22 63.88(15)
C1 Ru2 C19 168.67(15)
C2 Ru2 C19 135.66(16)
C21 Ru2 C19 63.54(16)
C20 Ru2 C19 37.99(15)
C22 Ru2 C19 62.57(15)
C1 Ru2 C23 139.27(15)
C2 Ru2 C23 164.02(16)
C21 Ru2 C23 63.11(15)
C20 Ru2 C23 62.98(15)
C22 Ru2 C23 37.42(15)
C19 Ru2 C23 36.77(15)
C1 Ru2 Ru1 48.58(10)
C2 Ru2 Ru1 74.11(12)
C21 Ru2 Ru1 146.82(12)
C20 Ru2 Ru1 173.83(11)
C22 Ru2 Ru1 122.08(11)
C19 Ru2 Ru1 141.31(11)
C23 Ru2 Ru1 120.29(11)
C1 Ru2 Ru3 71.76(10)
C2 Ru2 Ru3 47.50(11)
C21 Ru2 Ru3 139.07(11)
C20 Ru2 Ru3 113.77(11)
C22 Ru2 Ru3 177.14(11)
C19 Ru2 Ru3 116.79(11)
C23 Ru2 Ru3 143.66(11)
Ru1 Ru2 Ru3 60.322(11)
C1 Ru1 B1 44.01(15)
C1 Ru1 C10 105.63(15)
B1 Ru1 C10 105.12(16)
C1 Ru1 C9 129.44(16)
B1 Ru1 C9 101.73(17)
C10 Ru1 C9 38.00(16)
C1 Ru1 C11 112.63(16)
B1 Ru1 C11 137.38(17)
C10 Ru1 C11 38.29(15)
C9 Ru1 C11 63.79(16)
C1 Ru1 C12 145.34(17)
B1 Ru1 C12 164.88(17)
C10 Ru1 C12 63.24(16)
C9 Ru1 C12 63.15(16)
C11 Ru1 C12 37.74(18)
C1 Ru1 C13 167.30(16)
B1 Ru1 C13 130.39(18)
C10 Ru1 C13 63.09(17)
C9 Ru1 C13 38.00(17)
C11 Ru1 C13 62.82(18)
C12 Ru1 C13 36.99(19)
C1 Ru1 Ru2 48.42(10)
B1 Ru1 Ru2 74.42(12)
C10 Ru1 Ru2 143.72(12)
C9 Ru1 Ru2 175.95(12)
C11 Ru1 Ru2 119.88(11)
C12 Ru1 Ru2 120.70(12)
C13 Ru1 Ru2 144.26(12)
C1 Ru1 Ru3 71.83(10)
B1 Ru1 Ru3 47.79(12)
C10 Ru1 Ru3 144.62(11)
C9 Ru1 Ru3 115.99(12)
C11 Ru1 Ru3 174.71(12)
C12 Ru1 Ru3 137.05(13)
C13 Ru1 Ru3 113.46(14)
Ru2 Ru1 Ru3 60.547(11)
C3 C1 C2 120.8(3)
C3 C1 B1 121.8(3)
C2 C1 B1 62.6(3)
C3 C1 Ru2 126.5(3)
C2 C1 Ru2 68.4(2)
B1 C1 Ru2 109.1(2)
C3 C1 Ru1 128.8(3)
C2 C1 Ru1 108.4(2)
B1 C1 Ru1 68.5(2)
Ru2 C1 Ru1 83.00(13)
C8 C3 C4 118.1(4)
C8 C3 C1 122.1(4)
C4 C3 C1 119.7(3)
C5 C4 C3 120.6(4)
C6 C5 C4 120.7(4)
C5 C6 C7 119.2(4)
C8 C7 C6 120.1(4)
C7 C8 C3 121.2(4)
C10 C9 C13 107.3(4)
C10 C9 C14 125.1(4)
C13 C9 C14 127.3(4)
C10 C9 Ru1 70.2(2)
C13 C9 Ru1 72.5(2)
C14 C9 Ru1 128.0(3)
C9 C10 C11 109.0(4)
C9 C10 C15 124.6(4)
C11 C10 C15 126.2(4)
C9 C10 Ru1 71.8(2)
C11 C10 Ru1 72.5(2)
C15 C10 Ru1 126.3(3)
C12 C11 C10 106.7(4)
C12 C11 C16 125.0(4)
C10 C11 C16 127.3(4)
C12 C11 Ru1 71.6(3)
C10 C11 Ru1 69.2(2)
C16 C11 Ru1 132.9(3)
C13 C12 C11 108.7(4)
C13 C12 C17 126.9(5)
C11 C12 C17 124.3(5)
C13 C12 Ru1 71.6(2)
C11 C12 Ru1 70.6(2)
C17 C12 Ru1 126.4(3)
C12 C13 C9 108.3(4)
C12 C13 C18 125.7(5)
C9 C13 C18 125.9(5)
C12 C13 Ru1 71.4(2)
C9 C13 Ru1 69.5(2)
C18 C13 Ru1 127.0(4)
C23 C19 C20 108.7(4)
C23 C19 C24 124.7(4)
C20 C19 C24 126.4(4)
C23 C19 Ru2 72.5(2)
C20 C19 Ru2 69.0(2)
C24 C19 Ru2 128.7(3)
C19 C20 C21 107.0(4)
C19 C20 C25 127.4(4)
C21 C20 C25 125.3(4)
C19 C20 Ru2 73.0(2)
C21 C20 Ru2 69.9(2)
C25 C20 Ru2 127.3(3)
C22 C21 C20 108.3(4)
C22 C21 C26 126.3(4)
C20 C21 C26 125.1(4)
C22 C21 Ru2 73.2(2)
C20 C21 Ru2 71.3(2)
C26 C21 Ru2 125.5(3)
C21 C22 C23 107.6(4)
C21 C22 C27 125.9(4)
C23 C22 C27 125.4(4)
C21 C22 Ru2 68.8(2)
C23 C22 Ru2 72.7(2)
C27 C22 Ru2 132.9(3)
C19 C23 C22 108.3(4)
C19 C23 C28 125.9(4)
C22 C23 C28 125.6(4)
C19 C23 Ru2 70.8(2)
C22 C23 Ru2 69.9(2)
C28 C23 Ru2 128.4(3)
C30 C29 C33 108.6(4)
C30 C29 C34 124.9(5)
C33 C29 C34 126.3(5)
C30 C29 Ru3 70.7(3)
C33 C29 Ru3 70.7(3)
C34 C29 Ru3 128.3(3)
C29 C30 C31 108.1(4)
C29 C30 C35 125.1(5)
C31 C30 C35 126.7(5)
C29 C30 Ru3 72.6(3)
C31 C30 Ru3 69.0(2)
C35 C30 Ru3 127.3(3)
C32 C31 C30 107.9(4)
C32 C31 C36 125.8(5)
C30 C31 C36 126.1(5)
C32 C31 Ru3 71.6(2)
C30 C31 Ru3 72.9(2)
C36 C31 Ru3 124.7(3)
C31 C32 C33 107.1(4)
C31 C32 C37 126.1(5)
C33 C32 C37 126.1(5)
C31 C32 Ru3 70.1(2)
C33 C32 Ru3 72.3(2)
C37 C32 Ru3 130.3(4)
C29 C33 C32 108.3(4)
C29 C33 C38 125.2(5)
C32 C33 C38 126.2(5)
C29 C33 Ru3 72.4(2)
C32 C33 Ru3 69.8(2)
C38 C33 Ru3 128.6(3)
C1 B1 C2 58.4(2)
C1 B1 Ru3 105.3(3)
C2 B1 Ru3 66.8(2)
C1 B1 Ru1 67.5(2)
C2 B1 Ru1 105.1(3)
Ru3 B1 Ru1 83.82(16)
C1 C2 B1 59.0(3)
C1 C2 Ru3 106.1(3)
B1 C2 Ru3 67.2(2)
C1 C2 Ru2 67.7(2)
B1 C2 Ru2 106.3(3)
Ru3 C2 Ru2 84.50(15)

loop_
_geom_bond_atom_site_label_1
_geom_bond_atom_site_label_2
_geom_bond_distance
Ru3 C2 2.099(4)
Ru3 B1 2.106(4)
Ru3 C31 2.171(4)
Ru3 C32 2.191(4)
Ru3 C30 2.222(4)
Ru3 C33 2.224(4)
Ru3 C29 2.246(4)
Ru3 Ru1 2.8272(4)
Ru3 Ru2 2.8335(4)
Ru2 C1 2.105(4)
Ru2 C2 2.116(4)
Ru2 C21 2.158(4)
Ru2 C20 2.176(4)
Ru2 C22 2.215(4)
Ru2 C19 2.229(4)
Ru2 C23 2.251(4)
Ru2 Ru1 2.7931(4)
Ru1 C1 2.110(4)
Ru1 B1 2.126(5)
Ru1 C10 2.165(4)
Ru1 C9 2.185(4)
Ru1 C11 2.208(4)
Ru1 C12 2.221(4)
Ru1 C13 2.224(4)
C1 C3 1.492(5)
C1 C2 1.577(6)
C1 B1 1.587(6)
C3 C8 1.389(6)
C3 C4 1.391(6)
C4 C5 1.385(6)
C5 C6 1.378(7)
C6 C7 1.387(7)
C7 C8 1.382(6)
C9 C10 1.416(6)
C9 C13 1.436(6)
C9 C14 1.495(6)
C10 C11 1.435(6)
C10 C15 1.506(6)
C11 C12 1.432(7)
C11 C16 1.503(7)
C12 C13 1.410(7)
C12 C17 1.512(7)
C13 C18 1.500(7)
C19 C23 1.413(6)
C19 C20 1.435(6)
C19 C24 1.504(6)
C20 C21 1.439(6)
C20 C25 1.485(6)
C21 C22 1.428(6)
C21 C26 1.501(6)
C22 C23 1.433(6)
C22 C27 1.498(6)
C23 C28 1.498(6)
C29 C30 1.408(6)
C29 C33 1.413(7)
C29 C34 1.509(7)
C30 C31 1.432(7)
C30 C35 1.492(7)
C31 C32 1.429(6)
C31 C36 1.497(7)
C32 C33 1.435(8)
C32 C37 1.494(7)
C33 C38 1.508(6)
B1 C2 1.643(6)

loop_
_geom_torsion_atom_site_label_1
_geom_torsion_atom_site_label_2
_geom_torsion_atom_site_label_3
_geom_torsion_atom_site_label_4
_geom_torsion
C2 Ru3 Ru2 C1 -43.32(18)
B1 Ru3 Ru2 C1 1.32(16)
C31 Ru3 Ru2 C1 -76.7(3)
C32 Ru3 Ru2 C1 120.8(9)
C30 Ru3 Ru2 C1 -115.46(17)
C33 Ru3 Ru2 C1 163.2(2)
C29 Ru3 Ru2 C1 -157.31(17)
Ru1 Ru3 Ru2 C1 52.12(10)
B1 Ru3 Ru2 C2 44.6(2)
C31 Ru3 Ru2 C2 -33.4(3)
C32 Ru3 Ru2 C2 164.1(9)
C30 Ru3 Ru2 C2 -72.1(2)
C33 Ru3 Ru2 C2 -153.4(2)
C29 Ru3 Ru2 C2 -114.0(2)
Ru1 Ru3 Ru2 C2 95.45(16)
C2 Ru3 Ru2 C21 49.0(2)
B1 Ru3 Ru2 C21 93.6(2)
C31 Ru3 Ru2 C21 15.6(3)
C32 Ru3 Ru2 C21 -146.9(9)
C30 Ru3 Ru2 C21 -23.2(2)
C33 Ru3 Ru2 C21 -104.5(3)
C29 Ru3 Ru2 C21 -65.0(2)
Ru1 Ru3 Ru2 C21 144.41(17)
C2 Ru3 Ru2 C20 86.5(2)
B1 Ru3 Ru2 C20 131.18(18)
C31 Ru3 Ru2 C20 53.1(3)
C32 Ru3 Ru2 C20 -109.4(9)
C30 Ru3 Ru2 C20 14.41(19)
C33 Ru3 Ru2 C20 -66.9(2)
C29 Ru3 Ru2 C20 -27.44(19)
Ru1 Ru3 Ru2 C20 -178.01(12)
C2 Ru3 Ru2 C22 52(2)
B1 Ru3 Ru2 C22 97(2)
C31 Ru3 Ru2 C22 19(2)
C32 Ru3 Ru2 C22 -144(2)
C30 Ru3 Ru2 C22 -20(2)
C33 Ru3 Ru2 C22 -101(2)
C29 Ru3 Ru2 C22 -62(2)
Ru1 Ru3 Ru2 C22 148(2)
C2 Ru3 Ru2 C19 128.6(2)
B1 Ru3 Ru2 C19 173.25(18)
C31 Ru3 Ru2 C19 95.2(3)
C32 Ru3 Ru2 C19 -67.3(9)
C30 Ru3 Ru2 C19 56.47(19)
C33 Ru3 Ru2 C19 -24.8(2)
C29 Ru3 Ru2 C19 14.62(19)
Ru1 Ru3 Ru2 C19 -135.94(12)
C2 Ru3 Ru2 C23 162.7(2)
B1 Ru3 Ru2 C23 -152.6(2)
C31 Ru3 Ru2 C23 129.3(3)
C32 Ru3 Ru2 C23 -33.2(9)
C30 Ru3 Ru2 C23 90.6(2)
C33 Ru3 Ru2 C23 9.3(3)
C29 Ru3 Ru2 C23 48.7(2)
Ru1 Ru3 Ru2 C23 -101.83(18)
C2 Ru3 Ru2 Ru1 -95.45(16)
B1 Ru3 Ru2 Ru1 -50.81(13)
C31 Ru3 Ru2 Ru1 -128.9(3)
C32 Ru3 Ru2 Ru1 68.7(9)
C30 Ru3 Ru2 Ru1 -167.59(14)
C33 Ru3 Ru2 Ru1 111.11(19)
C29 Ru3 Ru2 Ru1 150.56(14)
C2 Ru2 Ru1 C1 41.54(17)
C21 Ru2 Ru1 C1 -44.6(2)
C20 Ru2 Ru1 C1 108.5(11)
C22 Ru2 Ru1 C1 -86.92(18)
C19 Ru2 Ru1 C1 -171.9(2)
C23 Ru2 Ru1 C1 -130.92(18)
Ru3 Ru2 Ru1 C1 91.28(13)
C1 Ru2 Ru1 B1 -41.33(18)
C2 Ru2 Ru1 B1 0.21(17)
C21 Ru2 Ru1 B1 -85.9(2)
C20 Ru2 Ru1 B1 67.2(11)
C22 Ru2 Ru1 B1 -128.25(18)
C19 Ru2 Ru1 B1 146.7(2)
C23 Ru2 Ru1 B1 -172.25(18)
Ru3 Ru2 Ru1 B1 49.94(13)
C1 Ru2 Ru1 C10 53.1(2)
C2 Ru2 Ru1 C10 94.7(2)
C21 Ru2 Ru1 C10 8.6(3)
C20 Ru2 Ru1 C10 161.6(11)
C22 Ru2 Ru1 C10 -33.8(2)
C19 Ru2 Ru1 C10 -118.8(3)
C23 Ru2 Ru1 C10 -77.8(2)
Ru3 Ru2 Ru1 C10 144.40(19)
C1 Ru2 Ru1 C9 -59.6(17)
C2 Ru2 Ru1 C9 -18.0(17)
C21 Ru2 Ru1 C9 -104.1(17)
C20 Ru2 Ru1 C9 49(2)
C22 Ru2 Ru1 C9 -146.5(17)
C19 Ru2 Ru1 C9 128.5(17)
C23 Ru2 Ru1 C9 169.5(17)
Ru3 Ru2 Ru1 C9 31.7(17)
C1 Ru2 Ru1 C11 94.79(19)
C2 Ru2 Ru1 C11 136.33(18)
C21 Ru2 Ru1 C11 50.2(2)
C20 Ru2 Ru1 C11 -156.7(11)
C22 Ru2 Ru1 C11 7.87(19)
C19 Ru2 Ru1 C11 -77.1(2)
C23 Ru2 Ru1 C11 -36.13(19)
Ru3 Ru2 Ru1 C11 -173.94(14)
C1 Ru2 Ru1 C12 138.8(2)
C2 Ru2 Ru1 C12 -179.7(2)
C21 Ru2 Ru1 C12 94.2(3)
C20 Ru2 Ru1 C12 -112.7(11)
C22 Ru2 Ru1 C12 51.8(2)
C19 Ru2 Ru1 C12 -33.2(2)
C23 Ru2 Ru1 C12 7.8(2)
Ru3 Ru2 Ru1 C12 -129.96(16)
C1 Ru2 Ru1 C13 178.8(3)
C2 Ru2 Ru1 C13 -139.6(3)
C21 Ru2 Ru1 C13 134.3(3)
C20 Ru2 Ru1 C13 -72.7(11)
C22 Ru2 Ru1 C13 91.9(3)
C19 Ru2 Ru1 C13 6.9(3)
C23 Ru2 Ru1 C13 47.9(3)
Ru3 Ru2 Ru1 C13 -89.9(2)
C1 Ru2 Ru1 Ru3 -91.28(13)
C2 Ru2 Ru1 Ru3 -49.73(12)
C21 Ru2 Ru1 Ru3 -135.8(2)
C20 Ru2 Ru1 Ru3 17.2(10)
C22 Ru2 Ru1 Ru3 -178.20(13)
C19 Ru2 Ru1 Ru3 96.80(18)
C23 Ru2 Ru1 Ru3 137.80(13)
C2 Ru3 Ru1 C1 -1.44(16)
B1 Ru3 Ru1 C1 43.58(19)
C31 Ru3 Ru1 C1 94.5(2)
C32 Ru3 Ru1 C1 137.18(19)
C30 Ru3 Ru1 C1 46.5(6)
C33 Ru3 Ru1 C1 -179.0(2)
C29 Ru3 Ru1 C1 -139.5(3)
Ru2 Ru3 Ru1 C1 -51.91(11)
C2 Ru3 Ru1 B1 -45.0(2)
C31 Ru3 Ru1 B1 50.9(2)
C32 Ru3 Ru1 B1 93.6(2)
C30 Ru3 Ru1 B1 2.9(7)
C33 Ru3 Ru1 B1 137.4(2)
C29 Ru3 Ru1 B1 176.9(3)
Ru2 Ru3 Ru1 B1 -95.50(16)
C2 Ru3 Ru1 C10 -93.0(2)
B1 Ru3 Ru1 C10 -48.0(3)
C31 Ru3 Ru1 C10 2.9(3)
C32 Ru3 Ru1 C10 45.6(3)
C30 Ru3 Ru1 C10 -45.1(7)
C33 Ru3 Ru1 C10 89.4(3)
C29 Ru3 Ru1 C10 128.9(3)
Ru2 Ru3 Ru1 C10 -143.49(19)
C2 Ru3 Ru1 C9 -127.16(18)
B1 Ru3 Ru1 C9 -82.1(2)
C31 Ru3 Ru1 C9 -31.3(2)
C32 Ru3 Ru1 C9 11.5(2)
C30 Ru3 Ru1 C9 -79.2(6)
C33 Ru3 Ru1 C9 55.3(2)
C29 Ru3 Ru1 C9 94.8(3)
Ru2 Ru3 Ru1 C9 -177.64(13)
C2 Ru3 Ru1 C11 146.6(12)
B1 Ru3 Ru1 C11 -168.4(12)
C31 Ru3 Ru1 C11 -117.5(12)
C32 Ru3 Ru1 C11 -74.8(12)
C30 Ru3 Ru1 C11 -165.5(14)
C33 Ru3 Ru1 C11 -31.0(12)
C29 Ru3 Ru1 C11 8.5(12)
Ru2 Ru3 Ru1 C11 96.1(12)
C2 Ru3 Ru1 C12 155.2(2)
B1 Ru3 Ru1 C12 -159.8(2)
C31 Ru3 Ru1 C12 -108.9(2)
C32 Ru3 Ru1 C12 -66.2(2)
C30 Ru3 Ru1 C12 -156.9(7)
C33 Ru3 Ru1 C12 -22.4(2)
C29 Ru3 Ru1 C12 17.1(3)
Ru2 Ru3 Ru1 C12 104.71(18)
C2 Ru3 Ru1 C13 -169.08(18)
B1 Ru3 Ru1 C13 -124.1(2)
C31 Ru3 Ru1 C13 -73.2(2)
C32 Ru3 Ru1 C13 -30.5(2)
C30 Ru3 Ru1 C13 -121.1(6)
C33 Ru3 Ru1 C13 13.4(2)
C29 Ru3 Ru1 C13 52.8(3)
Ru2 Ru3 Ru1 C13 140.45(14)
C2 Ru3 Ru1 Ru2 50.47(12)
B1 Ru3 Ru1 Ru2 95.50(16)
C31 Ru3 Ru1 Ru2 146.37(17)
C32 Ru3 Ru1 Ru2 -170.91(16)
C30 Ru3 Ru1 Ru2 98.4(6)
C33 Ru3 Ru1 Ru2 -127.09(17)
C29 Ru3 Ru1 Ru2 -87.6(3)
C2 Ru2 C1 C3 113.0(4)
C21 Ru2 C1 C3 22.6(3)
C20 Ru2 C1 C3 54.1(4)
C22 Ru2 C1 C3 -17.1(4)
C19 Ru2 C1 C3 19.5(9)
C23 Ru2 C1 C3 -43.6(4)
Ru1 Ru2 C1 C3 -133.9(4)
Ru3 Ru2 C1 C3 159.9(3)
C21 Ru2 C1 C2 -90.4(2)
C20 Ru2 C1 C2 -59.0(3)
C22 Ru2 C1 C2 -130.1(2)
C19 Ru2 C1 C2 -93.5(8)
C23 Ru2 C1 C2 -156.6(2)
Ru1 Ru2 C1 C2 113.0(2)
Ru3 Ru2 C1 C2 46.87(18)
C2 Ru2 C1 B1 -48.6(3)
C21 Ru2 C1 B1 -139.1(3)
C20 Ru2 C1 B1 -107.6(3)
C22 Ru2 C1 B1 -178.8(3)
C19 Ru2 C1 B1 -142.2(7)
C23 Ru2 C1 B1 154.7(3)
Ru1 Ru2 C1 B1 64.4(2)
Ru3 Ru2 C1 B1 -1.8(2)
C2 Ru2 C1 Ru1 -113.0(2)
C21 Ru2 C1 Ru1 156.56(13)
C20 Ru2 C1 Ru1 -171.97(15)
C22 Ru2 C1 Ru1 116.86(14)
C19 Ru2 C1 Ru1 153.4(7)
C23 Ru2 C1 Ru1 90.4(2)
Ru3 Ru2 C1 Ru1 -66.15(8)
B1 Ru1 C1 C3 -114.2(4)
C10 Ru1 C1 C3 -18.5(4)
C9 Ru1 C1 C3 -52.4(4)
C11 Ru1 C1 C3 21.5(4)
C12 Ru1 C1 C3 46.9(5)
C13 Ru1 C1 C3 -44.8(9)
Ru2 Ru1 C1 C3 132.1(4)
Ru3 Ru1 C1 C3 -161.5(3)
B1 Ru1 C1 C2 49.2(3)
C10 Ru1 C1 C2 145.0(3)
C9 Ru1 C1 C2 111.0(3)
C11 Ru1 C1 C2 -175.0(2)
C12 Ru1 C1 C2 -149.7(3)
C13 Ru1 C1 C2 118.7(8)
Ru2 Ru1 C1 C2 -64.4(2)
Ru3 Ru1 C1 C2 1.9(2)
C10 Ru1 C1 B1 95.7(2)
C9 Ru1 C1 B1 61.8(3)
C11 Ru1 C1 B1 135.7(2)
C12 Ru1 C1 B1 161.1(3)
C13 Ru1 C1 B1 69.4(8)
Ru2 Ru1 C1 B1 -113.7(2)
Ru3 Ru1 C1 B1 -47.31(19)
B1 Ru1 C1 Ru2 113.7(2)
C10 Ru1 C1 Ru2 -150.56(14)
C9 Ru1 C1 Ru2 175.48(16)
C11 Ru1 C1 Ru2 -110.59(14)
C12 Ru1 C1 Ru2 -85.2(3)
C13 Ru1 C1 Ru2 -176.9(7)
Ru3 Ru1 C1 Ru2 66.38(8)
C2 C1 C3 C8 -29.1(6)
B1 C1 C3 C8 45.7(6)
Ru2 C1 C3 C8 -113.9(4)
Ru1 C1 C3 C8 132.6(4)
C2 C1 C3 C4 148.6(4)
B1 C1 C3 C4 -136.6(4)
Ru2 C1 C3 C4 63.9(5)
Ru1 C1 C3 C4 -49.7(5)
C8 C3 C4 C5 0.4(6)
C1 C3 C4 C5 -177.5(4)
C3 C4 C5 C6 0.3(7)
C4 C5 C6 C7 -0.3(8)
C5 C6 C7 C8 -0.4(8)
C6 C7 C8 C3 1.1(8)
C4 C3 C8 C7 -1.1(7)
C1 C3 C8 C7 176.7(4)
C1 Ru1 C9 C10 60.9(3)
B1 Ru1 C9 C10 99.6(3)
C11 Ru1 C9 C10 -37.7(2)
C12 Ru1 C9 C10 -80.1(3)
C13 Ru1 C9 C10 -116.4(4)
Ru2 Ru1 C9 C10 117.6(17)
Ru3 Ru1 C9 C10 148.1(2)
C1 Ru1 C9 C13 177.3(3)
B1 Ru1 C9 C13 -144.0(3)
C10 Ru1 C9 C13 116.4(4)
C11 Ru1 C9 C13 78.6(3)
C12 Ru1 C9 C13 36.3(3)
Ru2 Ru1 C9 C13 -126.1(16)
Ru3 Ru1 C9 C13 -95.5(3)
C1 Ru1 C9 C14 -58.7(5)
B1 Ru1 C9 C14 -20.0(5)
C10 Ru1 C9 C14 -119.6(5)
C11 Ru1 C9 C14 -157.3(5)
C12 Ru1 C9 C14 160.3(5)
C13 Ru1 C9 C14 124.0(6)
Ru2 Ru1 C9 C14 -2(2)
Ru3 Ru1 C9 C14 28.6(5)
C13 C9 C10 C11 -0.1(5)
C14 C9 C10 C11 -173.5(4)
Ru1 C9 C10 C11 63.3(3)
C13 C9 C10 C15 174.5(4)
C14 C9 C10 C15 1.2(7)
Ru1 C9 C10 C15 -122.0(4)
C13 C9 C10 Ru1 -63.5(3)
C14 C9 C10 Ru1 123.2(4)
C1 Ru1 C10 C9 -135.5(2)
B1 Ru1 C10 C9 -89.8(3)
C11 Ru1 C10 C9 117.6(4)
C12 Ru1 C10 C9 79.9(3)
C13 Ru1 C10 C9 38.2(3)
Ru2 Ru1 C10 C9 -173.93(19)
Ru3 Ru1 C10 C9 -55.0(3)
C1 Ru1 C10 C11 106.9(3)
B1 Ru1 C10 C11 152.6(3)
C9 Ru1 C10 C11 -117.6(4)
C12 Ru1 C10 C11 -37.8(3)
C13 Ru1 C10 C11 -79.4(3)
Ru2 Ru1 C10 C11 68.5(3)
Ru3 Ru1 C10 C11 -172.63(19)
C1 Ru1 C10 C15 -15.5(4)
B1 Ru1 C10 C15 30.2(4)
C9 Ru1 C10 C15 120.0(5)
C11 Ru1 C10 C15 -122.4(5)
C12 Ru1 C10 C15 -160.1(5)
C13 Ru1 C10 C15 158.2(5)
Ru2 Ru1 C10 C15 -53.9(5)
Ru3 Ru1 C10 C15 65.0(5)
C9 C10 C11 C12 -0.6(5)
C15 C10 C11 C12 -175.2(4)
Ru1 C10 C11 C12 62.3(3)
C9 C10 C11 C16 168.3(4)
C15 C10 C11 C16 -6.3(7)
Ru1 C10 C11 C16 -128.8(4)
C9 C10 C11 Ru1 -62.9(3)
C15 C10 C11 Ru1 122.6(4)
C1 Ru1 C11 C12 156.5(2)
B1 Ru1 C11 C12 -157.7(3)
C10 Ru1 C11 C12 -116.7(4)
C9 Ru1 C11 C12 -79.3(3)
C13 Ru1 C11 C12 -36.5(3)
Ru2 Ru1 C11 C12 102.7(2)
Ru3 Ru1 C11 C12 9.6(14)
C1 Ru1 C11 C10 -86.7(3)
B1 Ru1 C11 C10 -41.0(4)
C9 Ru1 C11 C10 37.5(2)
C12 Ru1 C11 C10 116.7(4)
C13 Ru1 C11 C10 80.2(3)
Ru2 Ru1 C11 C10 -140.6(2)
Ru3 Ru1 C11 C10 126.3(11)
C1 Ru1 C11 C16 35.5(5)
B1 Ru1 C11 C16 81.2(5)
C10 Ru1 C11 C16 122.2(6)
C9 Ru1 C11 C16 159.7(5)
C12 Ru1 C11 C16 -121.1(6)
C13 Ru1 C11 C16 -157.6(5)
Ru2 Ru1 C11 C16 -18.4(5)
Ru3 Ru1 C11 C16 -111.5(12)
C10 C11 C12 C13 1.1(5)
C16 C11 C12 C13 -168.1(4)
Ru1 C11 C12 C13 61.8(3)
C10 C11 C12 C17 177.9(4)
C16 C11 C12 C17 8.7(7)
Ru1 C11 C12 C17 -121.4(4)
C10 C11 C12 Ru1 -60.7(3)
C16 C11 C12 Ru1 130.1(4)
C1 Ru1 C12 C13 -158.6(3)
B1 Ru1 C12 C13 -38.3(8)
C10 Ru1 C12 C13 -80.0(3)
C9 Ru1 C12 C13 -37.3(3)
C11 Ru1 C12 C13 -118.3(4)
Ru2 Ru1 C12 C13 141.3(2)
Ru3 Ru1 C12 C13 62.9(3)
C1 Ru1 C12 C11 -40.2(4)
B1 Ru1 C12 C11 80.0(8)
C10 Ru1 C12 C11 38.3(2)
C9 Ru1 C12 C11 81.1(3)
C13 Ru1 C12 C11 118.3(4)
Ru2 Ru1 C12 C11 -100.3(2)
Ru3 Ru1 C12 C11 -178.71(18)
C1 Ru1 C12 C17 78.7(6)
B1 Ru1 C12 C17 -161.1(6)
C10 Ru1 C12 C17 157.2(6)
C9 Ru1 C12 C17 -160.0(6)
C11 Ru1 C12 C17 118.9(6)
C13 Ru1 C12 C17 -122.8(6)
Ru2 Ru1 C12 C17 18.6(6)
Ru3 Ru1 C12 C17 -59.8(6)
C11 C12 C13 C9 -1.2(5)
C17 C12 C13 C9 -177.9(4)
Ru1 C12 C13 C9 60.0(3)
C11 C12 C13 C18 176.1(4)
C17 C12 C13 C18 -0.6(8)
Ru1 C12 C13 C18 -122.7(5)
C11 C12 C13 Ru1 -61.2(3)
C17 C12 C13 Ru1 122.1(5)
C10 C9 C13 C12 0.8(5)
C14 C9 C13 C12 174.0(4)
Ru1 C9 C13 C12 -61.2(3)
C10 C9 C13 C18 -176.5(4)
C14 C9 C13 C18 -3.3(8)
Ru1 C9 C13 C18 121.5(5)
C10 C9 C13 Ru1 62.0(3)
C14 C9 C13 Ru1 -124.9(5)
C1 Ru1 C13 C12 109.1(8)
B1 Ru1 C13 C12 167.7(3)
C10 Ru1 C13 C12 80.5(3)
C9 Ru1 C13 C12 118.7(4)
C11 Ru1 C13 C12 37.3(3)
Ru2 Ru1 C13 C12 -66.9(4)
Ru3 Ru1 C13 C12 -138.6(2)
C1 Ru1 C13 C9 -9.6(9)
B1 Ru1 C13 C9 49.1(4)
C10 Ru1 C13 C9 -38.2(3)
C11 Ru1 C13 C9 -81.4(3)
C12 Ru1 C13 C9 -118.7(4)
Ru2 Ru1 C13 C9 174.4(2)
Ru3 Ru1 C13 C9 102.7(3)
C1 Ru1 C13 C18 -129.7(7)
B1 Ru1 C13 C18 -71.1(5)
C10 Ru1 C13 C18 -158.3(6)
C9 Ru1 C13 C18 -120.1(6)
C11 Ru1 C13 C18 158.5(6)
C12 Ru1 C13 C18 121.2(6)
Ru2 Ru1 C13 C18 54.3(6)
Ru3 Ru1 C13 C18 -17.4(5)
C1 Ru2 C19 C23 -76.4(8)
C2 Ru2 C19 C23 -158.2(3)
C21 Ru2 C19 C23 -79.8(3)
C20 Ru2 C19 C23 -118.7(4)
C22 Ru2 C19 C23 -36.8(2)
Ru1 Ru2 C19 C23 71.2(3)
Ru3 Ru2 C19 C23 146.3(2)
C1 Ru2 C19 C20 42.3(8)
C2 Ru2 C19 C20 -39.5(3)
C21 Ru2 C19 C20 39.0(2)
C22 Ru2 C19 C20 81.9(3)
C23 Ru2 C19 C20 118.7(4)
Ru1 Ru2 C19 C20 -170.11(18)
Ru3 Ru2 C19 C20 -95.0(2)
C1 Ru2 C19 C24 162.8(6)
C2 Ru2 C19 C24 81.0(5)
C21 Ru2 C19 C24 159.4(5)
C20 Ru2 C19 C24 120.4(5)
C22 Ru2 C19 C24 -157.7(5)
C23 Ru2 C19 C24 -120.8(5)
Ru1 Ru2 C19 C24 -49.7(5)
Ru3 Ru2 C19 C24 25.4(5)
C23 C19 C20 C21 -0.1(4)
C24 C19 C20 C21 174.7(4)
Ru2 C19 C20 C21 -62.0(3)
C23 C19 C20 C25 -173.7(4)
C24 C19 C20 C25 1.0(7)
Ru2 C19 C20 C25 124.3(4)
C23 C19 C20 Ru2 62.0(3)
C24 C19 C20 Ru2 -123.3(4)
C1 Ru2 C20 C19 -169.6(2)
C2 Ru2 C20 C19 152.8(2)
C21 Ru2 C20 C19 -116.0(3)
C22 Ru2 C20 C19 -78.1(3)
C23 Ru2 C20 C19 -36.1(2)
Ru1 Ru2 C20 C19 87.3(11)
Ru3 Ru2 C20 C19 103.7(2)
C1 Ru2 C20 C21 -53.6(3)
C2 Ru2 C20 C21 -91.2(2)
C22 Ru2 C20 C21 37.9(2)
C19 Ru2 C20 C21 116.0(3)
C23 Ru2 C20 C21 79.9(2)
Ru1 Ru2 C20 C21 -156.7(9)
Ru3 Ru2 C20 C21 -140.4(2)
C1 Ru2 C20 C25 66.0(5)
C2 Ru2 C20 C25 28.4(5)
C21 Ru2 C20 C25 119.6(5)
C22 Ru2 C20 C25 157.5(5)
C19 Ru2 C20 C25 -124.4(5)
C23 Ru2 C20 C25 -160.5(5)
Ru1 Ru2 C20 C25 -37.1(13)
Ru3 Ru2 C20 C25 -20.7(5)
C19 C20 C21 C22 -0.2(4)
C25 C20 C21 C22 173.7(4)
Ru2 C20 C21 C22 -64.3(3)
C19 C20 C21 C26 -175.1(4)
C25 C20 C21 C26 -1.3(6)
Ru2 C20 C21 C26 120.8(4)
C19 C20 C21 Ru2 64.0(3)
C25 C20 C21 Ru2 -122.1(4)
C1 Ru2 C21 C22 -100.8(2)
C2 Ru2 C21 C22 -145.7(2)
C20 Ru2 C21 C22 116.7(3)
C19 Ru2 C21 C22 78.5(3)
C23 Ru2 C21 C22 37.2(2)
Ru1 Ru2 C21 C22 -67.8(3)
Ru3 Ru2 C21 C22 179.73(17)
C1 Ru2 C21 C20 142.5(2)
C2 Ru2 C21 C20 97.6(2)
C22 Ru2 C21 C20 -116.7(3)
C19 Ru2 C21 C20 -38.2(2)
C23 Ru2 C21 C20 -79.5(2)
Ru1 Ru2 C21 C20 175.54(17)
Ru3 Ru2 C21 C20 63.0(3)
C1 Ru2 C21 C26 22.2(4)
C2 Ru2 C21 C26 -22.8(4)
C20 Ru2 C21 C26 -120.4(5)
C22 Ru2 C21 C26 123.0(5)
C19 Ru2 C21 C26 -158.5(5)
C23 Ru2 C21 C26 160.1(5)
Ru1 Ru2 C21 C26 55.2(5)
Ru3 Ru2 C21 C26 -57.3(5)
C20 C21 C22 C23 0.4(4)
C26 C21 C22 C23 175.2(4)
Ru2 C21 C22 C23 -62.7(3)
C20 C21 C22 C27 -168.6(4)
C26 C21 C22 C27 6.3(6)
Ru2 C21 C22 C27 128.4(4)
C20 C21 C22 Ru2 63.1(3)
C26 C21 C22 Ru2 -122.1(4)
C1 Ru2 C22 C21 91.1(3)
C2 Ru2 C22 C21 46.8(3)
C20 Ru2 C22 C21 -38.5(2)
C19 Ru2 C22 C21 -81.3(3)
C23 Ru2 C22 C21 -117.5(3)
Ru1 Ru2 C22 C21 143.3(2)
Ru3 Ru2 C22 C21 -3(2)
C1 Ru2 C22 C23 -151.4(2)
C2 Ru2 C22 C23 164.3(2)
C21 Ru2 C22 C23 117.5(3)
C20 Ru2 C22 C23 78.9(3)
C19 Ru2 C22 C23 36.2(2)
Ru1 Ru2 C22 C23 -99.2(2)
Ru3 Ru2 C22 C23 114(2)
C1 Ru2 C22 C27 -28.8(5)
C2 Ru2 C22 C27 -73.1(5)
C21 Ru2 C22 C27 -119.9(5)
C20 Ru2 C22 C27 -158.4(5)
C19 Ru2 C22 C27 158.8(5)
C23 Ru2 C22 C27 122.6(5)
Ru1 Ru2 C22 C27 23.4(5)
Ru3 Ru2 C22 C27 -123(2)
C20 C19 C23 C22 0.3(5)
C24 C19 C23 C22 -174.5(4)
Ru2 C19 C23 C22 60.1(3)
C20 C19 C23 C28 176.2(4)
C24 C19 C23 C28 1.4(7)
Ru2 C19 C23 C28 -124.0(4)
C20 C19 C23 Ru2 -59.8(3)
C24 C19 C23 Ru2 125.4(4)
C21 C22 C23 C19 -0.4(4)
C27 C22 C23 C19 168.6(4)
Ru2 C22 C23 C19 -60.6(3)
C21 C22 C23 C28 -176.4(4)
C27 C22 C23 C28 -7.3(7)
Ru2 C22 C23 C28 123.4(4)
C21 C22 C23 Ru2 60.2(3)
C27 C22 C23 Ru2 -130.8(4)
C1 Ru2 C23 C19 163.0(2)
C2 Ru2 C23 C19 70.5(6)
C21 Ru2 C23 C19 81.0(3)
C20 Ru2 C23 C19 37.3(2)
C22 Ru2 C23 C19 118.8(4)
Ru1 Ru2 C23 C19 -136.7(2)
Ru3 Ru2 C23 C19 -56.7(3)
C1 Ru2 C23 C22 44.1(3)
C2 Ru2 C23 C22 -48.3(7)
C21 Ru2 C23 C22 -37.8(2)
C20 Ru2 C23 C22 -81.6(3)
C19 Ru2 C23 C22 -118.8(4)
Ru1 Ru2 C23 C22 104.4(2)
Ru3 Ru2 C23 C22 -175.59(18)
C1 Ru2 C23 C28 -75.9(5)
C2 Ru2 C23 C28 -168.4(5)
C21 Ru2 C23 C28 -157.9(5)
C20 Ru2 C23 C28 158.4(5)
C22 Ru2 C23 C28 -120.1(5)
C19 Ru2 C23 C28 121.1(5)
Ru1 Ru2 C23 C28 -15.6(4)
Ru3 Ru2 C23 C28 64.4(5)
C2 Ru3 C29 C30 53.0(3)
B1 Ru3 C29 C30 -4.3(6)
C31 Ru3 C29 C30 -37.8(3)
C32 Ru3 C29 C30 -81.0(3)
C33 Ru3 C29 C30 -118.7(4)
Ru1 Ru3 C29 C30 -178.1(2)
Ru2 Ru3 C29 C30 108.6(3)
C2 Ru3 C29 C33 171.7(3)
B1 Ru3 C29 C33 114.5(5)
C31 Ru3 C29 C33 81.0(3)
C32 Ru3 C29 C33 37.7(3)
C30 Ru3 C29 C33 118.7(4)
Ru1 Ru3 C29 C33 -59.4(4)
Ru2 Ru3 C29 C33 -132.7(2)
C2 Ru3 C29 C34 -66.7(6)
B1 Ru3 C29 C34 -124.0(6)
C31 Ru3 C29 C34 -157.5(6)
C32 Ru3 C29 C34 159.2(6)
C30 Ru3 C29 C34 -119.7(6)
C33 Ru3 C29 C34 121.5(6)
Ru1 Ru3 C29 C34 62.1(6)
Ru2 Ru3 C29 C34 -11.1(6)
C33 C29 C30 C31 -0.6(5)
C34 C29 C30 C31 -176.0(4)
Ru3 C29 C30 C31 60.2(3)
C33 C29 C30 C35 175.4(4)
C34 C29 C30 C35 0.0(7)
Ru3 C29 C30 C35 -123.8(4)
C33 C29 C30 Ru3 -60.8(3)
C34 C29 C30 Ru3 123.8(5)
C2 Ru3 C30 C29 -138.3(3)
B1 Ru3 C30 C29 178.1(3)
C31 Ru3 C30 C29 117.9(4)
C32 Ru3 C30 C29 79.4(3)
C33 Ru3 C30 C29 36.5(3)
Ru1 Ru3 C30 C29 175.6(5)
Ru2 Ru3 C30 C29 -92.5(3)
C2 Ru3 C30 C31 103.8(3)
B1 Ru3 C30 C31 60.2(3)
C32 Ru3 C30 C31 -38.5(3)
C33 Ru3 C30 C31 -81.4(3)
C29 Ru3 C30 C31 -117.9(4)
Ru1 Ru3 C30 C31 57.7(7)
Ru2 Ru3 C30 C31 149.6(2)
C2 Ru3 C30 C35 -17.1(5)
B1 Ru3 C30 C35 -60.7(5)
C31 Ru3 C30 C35 -120.9(6)
C32 Ru3 C30 C35 -159.4(5)
C33 Ru3 C30 C35 157.7(5)
C29 Ru3 C30 C35 121.2(6)
Ru1 Ru3 C30 C35 -63.3(9)
Ru2 Ru3 C30 C35 28.7(5)
C29 C30 C31 C32 1.1(5)
C35 C30 C31 C32 -174.8(4)
Ru3 C30 C31 C32 63.5(3)
C29 C30 C31 C36 176.6(4)
C35 C30 C31 C36 0.7(7)
Ru3 C30 C31 C36 -120.9(5)
C29 C30 C31 Ru3 -62.5(3)
C35 C30 C31 Ru3 121.6(4)
C2 Ru3 C31 C32 159.0(3)
B1 Ru3 C31 C32 112.5(3)
C30 Ru3 C31 C32 -116.2(4)
C33 Ru3 C31 C32 -38.1(3)
C29 Ru3 C31 C32 -79.7(3)
Ru1 Ru3 C31 C32 76.7(3)
Ru2 Ru3 C31 C32 -175.8(2)
C2 Ru3 C31 C30 -84.8(3)
B1 Ru3 C31 C30 -131.3(3)
C32 Ru3 C31 C30 116.2(4)
C33 Ru3 C31 C30 78.1(3)
C29 Ru3 C31 C30 36.5(2)
Ru1 Ru3 C31 C30 -167.14(18)
Ru2 Ru3 C31 C30 -59.6(4)
C2 Ru3 C31 C36 37.7(5)
B1 Ru3 C31 C36 -8.8(5)
C32 Ru3 C31 C36 -121.3(6)
C30 Ru3 C31 C36 122.5(6)
C33 Ru3 C31 C36 -159.4(6)
C29 Ru3 C31 C36 159.0(6)
Ru1 Ru3 C31 C36 -44.7(6)
Ru2 Ru3 C31 C36 62.9(6)
C30 C31 C32 C33 -1.1(5)
C36 C31 C32 C33 -176.6(4)
Ru3 C31 C32 C33 63.3(3)
C30 C31 C32 C37 169.7(5)
C36 C31 C32 C37 -5.9(8)
Ru3 C31 C32 C37 -126.0(5)
C30 C31 C32 Ru3 -64.4(3)
C36 C31 C32 Ru3 120.1(5)
C2 Ru3 C32 C31 -32.6(4)
B1 Ru3 C32 C31 -77.1(3)
C30 Ru3 C32 C31 38.3(3)
C33 Ru3 C32 C31 116.3(4)
C29 Ru3 C32 C31 79.7(3)
Ru1 Ru3 C32 C31 -129.8(2)
Ru2 Ru3 C32 C31 166.0(8)
C2 Ru3 C32 C33 -148.9(3)
B1 Ru3 C32 C33 166.6(3)
C31 Ru3 C32 C33 -116.3(4)
C30 Ru3 C32 C33 -78.1(3)
C29 Ru3 C32 C33 -36.6(3)
Ru1 Ru3 C32 C33 113.9(3)
Ru2 Ru3 C32 C33 49.7(10)
C2 Ru3 C32 C37 88.4(6)
B1 Ru3 C32 C37 44.0(6)
C31 Ru3 C32 C37 121.0(7)
C30 Ru3 C32 C37 159.3(6)
C33 Ru3 C32 C37 -122.6(7)
C29 Ru3 C32 C37 -159.3(6)
Ru1 Ru3 C32 C37 -8.8(6)
Ru2 Ru3 C32 C37 -73.0(12)
C30 C29 C33 C32 0.0(5)
C34 C29 C33 C32 175.2(4)
Ru3 C29 C33 C32 -60.9(3)
C30 C29 C33 C38 -174.0(4)
C34 C29 C33 C38 1.3(7)
Ru3 C29 C33 C38 125.2(5)
C30 C29 C33 Ru3 60.8(3)
C34 C29 C33 Ru3 -123.9(5)
C31 C32 C33 C29 0.7(5)
C37 C32 C33 C29 -170.1(5)
Ru3 C32 C33 C29 62.6(3)
C31 C32 C33 C38 174.5(4)
C37 C32 C33 C38 3.8(8)
Ru3 C32 C33 C38 -123.6(5)
C31 C32 C33 Ru3 -61.9(3)
C37 C32 C33 Ru3 127.4(5)
C2 Ru3 C33 C29 -20.8(7)
B1 Ru3 C33 C29 -141.1(3)
C31 Ru3 C33 C29 -79.5(3)
C32 Ru3 C33 C29 -117.9(4)
C30 Ru3 C33 C29 -36.4(3)
Ru1 Ru3 C33 C29 152.2(2)
Ru2 Ru3 C33 C29 71.6(3)
C2 Ru3 C33 C32 97.1(6)
B1 Ru3 C33 C32 -23.2(5)
C31 Ru3 C33 C32 38.4(3)
C30 Ru3 C33 C32 81.5(3)
C29 Ru3 C33 C32 117.9(4)
Ru1 Ru3 C33 C32 -90.0(3)
Ru2 Ru3 C33 C32 -170.5(2)
C2 Ru3 C33 C38 -142.2(6)
B1 Ru3 C33 C38 97.5(6)
C31 Ru3 C33 C38 159.2(6)
C32 Ru3 C33 C38 120.8(7)
C30 Ru3 C33 C38 -157.8(6)
C29 Ru3 C33 C38 -121.3(7)
Ru1 Ru3 C33 C38 30.8(6)
Ru2 Ru3 C33 C38 -49.7(7)
C3 C1 B1 C2 -110.9(4)
Ru2 C1 B1 C2 51.9(2)
Ru1 C1 B1 C2 125.9(2)
C3 C1 B1 Ru3 -160.4(3)
C2 C1 B1 Ru3 -49.5(2)
Ru2 C1 B1 Ru3 2.4(3)
Ru1 C1 B1 Ru3 76.43(18)
C3 C1 B1 Ru1 123.2(3)
C2 C1 B1 Ru1 -125.9(2)
Ru2 C1 B1 Ru1 -74.08(17)
C2 Ru3 B1 C1 44.8(3)
C31 Ru3 B1 C1 148.8(3)
C32 Ru3 B1 C1 -173.7(3)
C30 Ru3 B1 C1 116.1(3)
C33 Ru3 B1 C1 -158.7(3)
C29 Ru3 B1 C1 119.0(4)
Ru1 Ru3 B1 C1 -64.6(2)
Ru2 Ru3 B1 C1 -1.7(2)
C31 Ru3 B1 C2 103.9(2)
C32 Ru3 B1 C2 141.5(2)
C30 Ru3 B1 C2 71.2(3)
C33 Ru3 B1 C2 156.5(3)
C29 Ru3 B1 C2 74.2(5)
Ru1 Ru3 B1 C2 -109.4(2)
Ru2 Ru3 B1 C2 -46.55(19)
C2 Ru3 B1 Ru1 109.4(2)
C31 Ru3 B1 Ru1 -146.68(16)
C32 Ru3 B1 Ru1 -109.11(17)
C30 Ru3 B1 Ru1 -179.37(14)
C33 Ru3 B1 Ru1 -94.1(3)
C29 Ru3 B1 Ru1 -176.4(4)
Ru2 Ru3 B1 Ru1 62.85(10)
C10 Ru1 B1 C1 -97.0(2)
C9 Ru1 B1 C1 -136.0(2)
C11 Ru1 B1 C1 -72.1(3)
C12 Ru1 B1 C1 -135.0(7)
C13 Ru1 B1 C1 -164.3(2)
Ru2 Ru1 B1 C1 45.32(18)
Ru3 Ru1 B1 C1 109.5(2)
C1 Ru1 B1 C2 -45.6(3)
C10 Ru1 B1 C2 -142.6(3)
C9 Ru1 B1 C2 178.4(3)
C11 Ru1 B1 C2 -117.7(3)
C12 Ru1 B1 C2 179.4(6)
C13 Ru1 B1 C2 150.1(3)
Ru2 Ru1 B1 C2 -0.3(2)
Ru3 Ru1 B1 C2 63.9(2)
C1 Ru1 B1 Ru3 -109.5(2)
C10 Ru1 B1 Ru3 153.54(15)
C9 Ru1 B1 Ru3 114.57(16)
C11 Ru1 B1 Ru3 178.43(17)
C12 Ru1 B1 Ru3 115.5(7)
C13 Ru1 B1 Ru3 86.2(2)
Ru2 Ru1 B1 Ru3 -64.13(10)
C3 C1 C2 B1 112.4(4)
Ru2 C1 C2 B1 -126.9(2)
Ru1 C1 C2 B1 -52.6(2)
C3 C1 C2 Ru3 162.5(3)
B1 C1 C2 Ru3 50.0(2)
Ru2 C1 C2 Ru3 -76.93(18)
Ru1 C1 C2 Ru3 -2.6(3)
C3 C1 C2 Ru2 -120.6(3)
B1 C1 C2 Ru2 126.9(2)
Ru1 C1 C2 Ru2 74.35(17)
Ru3 B1 C2 C1 127.0(3)
Ru1 B1 C2 C1 50.8(2)
C1 B1 C2 Ru3 -127.0(3)
Ru1 B1 C2 Ru3 -76.27(18)
C1 B1 C2 Ru2 -50.4(2)
Ru3 B1 C2 Ru2 76.63(18)
Ru1 B1 C2 Ru2 0.4(3)
B1 Ru3 C2 C1 -45.4(3)
C31 Ru3 C2 C1 -131.7(3)
C32 Ru3 C2 C1 -111.4(3)
C30 Ru3 C2 C1 -170.1(3)
C33 Ru3 C2 C1 176.0(5)
C29 Ru3 C2 C1 160.9(2)
Ru1 Ru3 C2 C1 1.9(2)
Ru2 Ru3 C2 C1 64.9(2)
C31 Ru3 C2 B1 -86.3(3)
C32 Ru3 C2 B1 -66.0(3)
C30 Ru3 C2 B1 -124.7(2)
C33 Ru3 C2 B1 -138.6(5)
C29 Ru3 C2 B1 -153.6(2)
Ru1 Ru3 C2 B1 47.3(2)
Ru2 Ru3 C2 B1 110.3(3)
B1 Ru3 C2 Ru2 -110.3(3)
C31 Ru3 C2 Ru2 163.43(15)
C32 Ru3 C2 Ru2 -176.3(2)
C30 Ru3 C2 Ru2 125.01(16)
C33 Ru3 C2 Ru2 111.1(5)
C29 Ru3 C2 Ru2 96.07(19)
Ru1 Ru3 C2 Ru2 -62.97(10)
C21 Ru2 C2 C1 100.3(2)
C20 Ru2 C2 C1 140.0(2)
C22 Ru2 C2 C1 73.1(3)
C19 Ru2 C2 C1 163.7(2)
C23 Ru2 C2 C1 109.8(6)
Ru1 Ru2 C2 C1 -45.85(17)
Ru3 Ru2 C2 C1 -109.9(2)
C1 Ru2 C2 B1 45.6(2)
C21 Ru2 C2 B1 145.9(3)
C20 Ru2 C2 B1 -174.4(3)
C22 Ru2 C2 B1 118.7(3)
C19 Ru2 C2 B1 -150.7(2)
C23 Ru2 C2 B1 155.4(5)
Ru1 Ru2 C2 B1 -0.3(2)
Ru3 Ru2 C2 B1 -64.3(2)
C1 Ru2 C2 Ru3 109.9(2)
C21 Ru2 C2 Ru3 -149.75(15)
C20 Ru2 C2 Ru3 -110.11(16)
C22 Ru2 C2 Ru3 -177.02(15)
C19 Ru2 C2 Ru3 -86.4(2)
C23 Ru2 C2 Ru3 -140.2(5)
Ru1 Ru2 C2 Ru3 64.06(10)
